data_2103322
loop_
_publ_author_name
'Saraswathi, N.T.'
'Vijayan, M.'

_publ_section_title
;
 X-ray studies on crystalline complexes involving amino acids and
 peptides. XXXIX. Crystal structures of malonic acid complexes of
 <small>DL</small>- and <small>L</small>-histidine. Preservation of
 aggregation pattern on reversal of chirality
;
_journal_issue 4
_journal_name_full 'Acta Crystallographica Section B'
_journal_page_first 734
_journal_page_last 739
_journal_paper_doi 10.1107/S0108768102008819
_journal_volume 58
_journal_year 2002
_chemical_formula_moiety <C9H13N3O6>
_chemical_formula_sum 'C18 H26 N6 O12'
_chemical_formula_weight 259.1
_chemical_name_common DL-Histidine-Malonicacid-complex
_chemical_name_systematic
;
 ?
;
_space_group_IT_number 14
_symmetry_cell_setting monoclinic
_symmetry_space_group_name_Hall '-P 2yn'
_symmetry_space_group_name_H-M 'P 1 21/n 1'
_atom_sites_solution_hydrogens geom
_atom_sites_solution_primary direct
_atom_sites_solution_secondary difmap
_audit_creation_method SHELXL-97
_cell_angle_alpha 90.00
_cell_angle_beta 96.202(15)
_cell_angle_gamma 90.00
_cell_formula_units_Z 4
_cell_length_a 5.3643(10)
_cell_length_b 25.3538(6)
_cell_length_c 8.3043(14)
_cell_measurement_reflns_used 25
_cell_measurement_temperature 293(2)
_cell_measurement_theta_max 30
_cell_measurement_theta_min 18
_cell_volume 1122.8(3)
_computing_cell_refinement CAD4
_computing_data_collection CAD4
_computing_data_reduction Molen
_computing_molecular_graphics 'ORTEP III'
_computing_publication_material MSWORD
_computing_structure_refinement 'SHELXL-97 (Sheldrick, 1997)'
_computing_structure_solution 'SHELXS-97 (Sheldrick, 1990)'
_diffrn_ambient_temperature 293(2)
_diffrn_measured_fraction_theta_full .993
_diffrn_measured_fraction_theta_max .993
_diffrn_measurement_device_type CAD4
_diffrn_measurement_method \w--2\q
_diffrn_radiation_monochromator graphite
_diffrn_radiation_source 'fine-focus sealed tube'
_diffrn_radiation_type CuK\a
_diffrn_radiation_wavelength 1.54180
_diffrn_reflns_av_R_equivalents 0.0243
_diffrn_reflns_av_sigmaI/netI 0.0234
_diffrn_reflns_limit_h_max 6
_diffrn_reflns_limit_h_min 0
_diffrn_reflns_limit_k_max 30
_diffrn_reflns_limit_k_min 0
_diffrn_reflns_limit_l_max 10
_diffrn_reflns_limit_l_min -10
_diffrn_reflns_number 2364
_diffrn_reflns_theta_full 69.92
_diffrn_reflns_theta_max 69.92
_diffrn_reflns_theta_min 3.49
_diffrn_standards_interval_time 60
_diffrn_standards_number 2
_exptl_absorpt_coefficient_mu 1.126
_exptl_absorpt_correction_T_max 0.9991
_exptl_absorpt_correction_T_min 0.9038
_exptl_absorpt_correction_type empirical
_exptl_absorpt_process_details 'North et al .. 1968'
_exptl_crystal_colour colourless
_exptl_crystal_density_diffrn 1.533
_exptl_crystal_density_method 'not measured'
_exptl_crystal_description platy
_exptl_crystal_F_000 544
_exptl_crystal_size_max 0.30
_exptl_crystal_size_mid 0.08
_exptl_crystal_size_min 0.05
_refine_diff_density_max .244
_refine_diff_density_min -.203
_refine_ls_extinction_coef 0.0025(5)
_refine_ls_extinction_expression Fc^*^=kFc[1+0.001xFc^2^\l^3^/sin(2\q)]^-1/4^
_refine_ls_extinction_method SHELXL
_refine_ls_goodness_of_fit_ref 1.050
_refine_ls_hydrogen_treatment mixed
_refine_ls_matrix_type full
_refine_ls_number_parameters 169
_refine_ls_number_reflns 2135
_refine_ls_number_restraints 0
_refine_ls_restrained_S_all 1.050
_refine_ls_R_factor_all 0.0482
_refine_ls_R_factor_gt 0.0367
_refine_ls_shift/su_max 0.000
_refine_ls_shift/su_mean 0.000
_refine_ls_structure_factor_coef Fsqd
_refine_ls_weighting_details 'w=1/[\s^2^(Fo^2^)+(0.0514P)^2^+0.4527P] where P=(Fo^2^+2Fc^2^)/3'
_refine_ls_weighting_scheme calc
_refine_ls_wR_factor_gt 0.0945
_refine_ls_wR_factor_ref 0.1061
_reflns_number_gt 1760
_reflns_number_total 2135
_reflns_threshold_expression >2sigma(I)
_cod_data_source_file de0016.cif
_cod_data_source_block DL
_cod_depositor_comments
;
The following automatic conversions were performed:
'_symmetry_cell_setting' value 'Monoclinic' changed to 'monoclinic'
according to '/home/saulius/struct/CIF-dictionaries/cif_core.dic'
dictionary named 'cif_core.dic' version 2.4.1 from
2010-06-29.

'_exptl_absorpt_correction_type' value 'Empirical' changed to
'empirical' according to
'/home/saulius/struct/CIF-dictionaries/cif_core.dic' dictionary named
'cif_core.dic' version 2.4.1 from 2010-06-29.

Automatic conversion script
Id: cif_fix_enum 1527 2010-12-29 10:47:43Z saulius 

The following automatic conversions were performed:

'_symmetry_cell_setting' value 'Monoclinic' changed to 'monoclinic'
according to /home/saulius/struct/CIF-dictionaries/cif_core.dic
dictionary named 'cif_core.dic' version 2.4.1 from
2010-06-29.

'_exptl_absorpt_correction_type' value 'Empirical'
changed to 'empirical' according to
/home/saulius/struct/CIF-dictionaries/cif_core.dic dictionary named
'cif_core.dic' version 2.4.1 from 2010-06-29.

Automatic conversion script
Id: cif_fix_values 1715 2011-07-08 13:25:40Z adriana 
;
_cod_original_sg_symbol_H-M P21/n
_cod_database_code 2103322
_cod_database_fobs_code 2103322

loop_
_symmetry_equiv_pos_as_xyz
'x, y, z'
'x+1/2, -y+1/2, z+1/2'
'-x, -y, -z'
'-x-1/2, y-1/2, -z-1/2'

loop_
_atom_site_label
_atom_site_fract_x
_atom_site_fract_y
_atom_site_fract_z
_atom_site_U_iso_or_equiv
_atom_site_adp_type
_atom_site_calc_flag
_atom_site_refinement_flags
_atom_site_occupancy
_atom_site_type_symbol
N1 0.5439(2) 0.29043(5) 0.52630(17) 0.0266(3) Uani d . 1 N
H1C 0.5899 0.3199 0.5798 0.040 Uiso calc R 1 H
H1B 0.3798 0.2856 0.5271 0.040 Uiso calc R 1 H
H1A 0.5797 0.2931 0.4244 0.040 Uiso calc R 1 H
O1 1.0343(2) 0.29041(5) 0.52482(17) 0.0427(4) Uani d . 1 O
O2 1.1043(2) 0.22355(5) 0.69650(15) 0.0370(3) Uani d . 1 O
C1 0.9647(3) 0.25382(6) 0.61043(19) 0.0261(3) Uani d . 1 C
C2 0.6814(3) 0.24489(6) 0.60554(19) 0.0242(3) Uani d . 1 C
H2 0.6379 0.2417 0.7167 0.029 Uiso calc R 1 H
C3 0.6030(3) 0.19410(7) 0.5128(2) 0.0313(4) Uani d . 1 C
H3A 0.4215 0.1924 0.4949 0.038 Uiso calc R 1 H
H3B 0.6667 0.1949 0.4079 0.038 Uiso calc R 1 H
C4 0.6992(3) 0.14633(6) 0.6025(2) 0.0313(4) Uani d . 1 C
N5 0.8803(3) 0.11401(6) 0.55008(19) 0.0359(4) Uani d . 1 N
H5 0.9476 0.1180 0.4615 0.043 Uiso calc R 1 H
C6 0.9346(4) 0.07596(8) 0.6566(3) 0.0449(5) Uani d . 1 C
H6 1.0507 0.0491 0.6484 0.054 Uiso calc R 1 H
N7 0.7957(3) 0.08264(6) 0.7767(2) 0.0456(4) Uani d . 1 N
H7 0.7981 0.0629 0.8612 0.055 Uiso calc R 1 H
C8 0.6472(4) 0.12603(7) 0.7449(2) 0.0399(5) Uani d . 1 C
H8 0.5310 0.1392 0.8099 0.048 Uiso calc R 1 H
O31 0.6264(3) 0.00988(6) 0.29379(19) 0.0541(4) Uani d . 1 O
H31 0.477(6) 0.0265(12) 0.352(4) 0.093(10) Uiso d . 1 H
O32 0.7722(3) 0.02915(6) 0.06424(18) 0.0506(4) Uani d . 1 O
C33 0.6247(3) 0.03763(7) 0.1635(2) 0.0357(4) Uani d . 1 C
C34 0.4283(4) 0.08052(7) 0.1375(2) 0.0388(4) Uani d . 1 C
H34A 0.3209 0.0724 0.0391 0.047 Uiso calc R 1 H
H34B 0.5133 0.1134 0.1190 0.047 Uiso calc R 1 H
C35 0.2624(3) 0.08971(7) 0.2711(2) 0.0344(4) Uani d . 1 C
O36 0.2827(3) 0.05827(6) 0.38959(17) 0.0542(4) Uani d . 1 O
O37 0.1150(3) 0.12762(5) 0.25967(17) 0.0443(4) Uani d . 1 O

loop_
_atom_site_aniso_label
_atom_site_aniso_U_11
_atom_site_aniso_U_22
_atom_site_aniso_U_33
_atom_site_aniso_U_12
_atom_site_aniso_U_13
_atom_site_aniso_U_23
N1 0.0182(6) 0.0277(7) 0.0344(7) -0.0010(5) 0.0055(5) -0.0033(6)
O1 0.0208(6) 0.0483(8) 0.0596(8) -0.0042(5) 0.0067(6) 0.0199(7)
O2 0.0237(6) 0.0487(7) 0.0384(7) 0.0039(5) 0.0028(5) 0.0092(6)
C1 0.0187(7) 0.0315(8) 0.0287(8) -0.0012(6) 0.0057(6) -0.0041(7)
C2 0.0189(7) 0.0267(8) 0.0277(8) -0.0003(6) 0.0060(6) -0.0008(6)
C3 0.0261(8) 0.0299(8) 0.0380(9) -0.0022(7) 0.0035(7) -0.0045(7)
C4 0.0282(8) 0.0271(8) 0.0399(9) -0.0025(7) 0.0098(7) -0.0057(7)
N5 0.0376(8) 0.0323(8) 0.0402(8) 0.0043(6) 0.0153(7) -0.0008(6)
C6 0.0499(12) 0.0332(9) 0.0534(12) 0.0074(8) 0.0142(10) 0.0020(9)
N7 0.0575(11) 0.0351(8) 0.0468(10) -0.0006(7) 0.0175(8) 0.0080(7)
C8 0.0443(11) 0.0334(9) 0.0456(10) -0.0012(8) 0.0206(9) -0.0015(8)
O31 0.0577(9) 0.0553(9) 0.0529(9) 0.0271(7) 0.0221(7) 0.0222(7)
O32 0.0521(9) 0.0520(9) 0.0521(9) 0.0132(7) 0.0255(7) 0.0042(7)
C33 0.0385(10) 0.0327(9) 0.0369(9) 0.0025(7) 0.0095(8) 0.0022(7)
C34 0.0505(11) 0.0340(9) 0.0344(9) 0.0093(8) 0.0158(8) 0.0070(7)
C35 0.0376(9) 0.0325(9) 0.0342(9) 0.0028(8) 0.0096(7) 0.0014(7)
O36 0.0641(10) 0.0589(9) 0.0447(8) 0.0240(8) 0.0285(7) 0.0214(7)
O37 0.0499(8) 0.0388(7) 0.0472(8) 0.0149(6) 0.0193(6) 0.0082(6)

loop_
_atom_type_symbol
_atom_type_description
_atom_type_scat_dispersion_real
_atom_type_scat_dispersion_imag
_atom_type_scat_source
C C .0181 .0091 'International Tables Vol C Tables 4.2.6.8 and 6.1.1.4'
H H .0000 .0000 'International Tables Vol C Tables 4.2.6.8 and 6.1.1.4'
N N .0311 .0180 'International Tables Vol C Tables 4.2.6.8 and 6.1.1.4'
O O .0492 .0322 'International Tables Vol C Tables 4.2.6.8 and 6.1.1.4'

loop_
_geom_angle_atom_site_label_1
_geom_angle_atom_site_label_2
_geom_angle_atom_site_label_3
_geom_angle
O2 C1 O1 125.94(15)
O2 C1 C2 117.26(14)
O1 C1 C2 116.78(14)
N1 C2 C1 109.91(12)
N1 C2 C3 109.51(12)
C1 C2 C3 110.74(13)
C4 C3 C2 111.78(14)
C8 C4 N5 105.69(15)
C8 C4 C3 131.20(16)
N5 C4 C3 123.07(15)
C6 N5 C4 109.59(15)
N7 C6 N5 108.11(17)
C6 N7 C8 108.80(16)
C4 C8 N7 107.81(16)
O32 C33 O31 121.57(17)
O32 C33 C34 121.44(16)
O31 C33 C34 116.97(16)
C33 C34 C35 117.49(15)
O37 C35 O36 123.28(17)
O37 C35 C34 118.91(16)
O36 C35 C34 117.80(16)

loop_
_geom_bond_atom_site_label_1
_geom_bond_atom_site_label_2
_geom_bond_distance
N1 C2 1.485(2)
O1 C1 1.250(2)
O2 C1 1.243(2)
C1 C2 1.533(2)
C2 C3 1.536(2)
C3 C4 1.485(2)
C4 C8 1.346(3)
C4 N5 1.377(2)
N5 C6 1.320(3)
C6 N7 1.319(3)
N7 C8 1.367(3)
O31 C33 1.289(2)
O32 C33 1.222(2)
C33 C34 1.513(2)
C34 C35 1.513(2)
C35 O37 1.242(2)
C35 O36 1.262(2)

loop_
_geom_torsion_atom_site_label_1
_geom_torsion_atom_site_label_2
_geom_torsion_atom_site_label_3
_geom_torsion_atom_site_label_4
_geom_torsion
O2 C1 C2 N1 168.30(14)
O1 C1 C2 N1 -13.0(2)
O2 C1 C2 C3 -70.58(18)
O1 C1 C2 C3 108.15(17)
N1 C2 C3 C4 -169.85(12)
C1 C2 C3 C4 68.79(17)
C2 C3 C4 C8 65.3(2)
C2 C3 C4 N5 -111.96(18)
C8 C4 N5 C6 -0.1(2)
C3 C4 N5 C6 177.76(17)
C4 N5 C6 N7 -0.2(2)
N5 C6 N7 C8 0.5(2)
N5 C4 C8 N7 0.3(2)
C3 C4 C8 N7 -177.24(17)
C6 N7 C8 C4 -0.5(2)
O32 C33 C34 C35 -177.13(19)
O31 C33 C34 C35 4.0(3)
C33 C34 C35 O37 173.65(17)
C33 C34 C35 O36 -6.0(3)
H1A N1 C2 H2 -178.7
H1B N1 C2 C1 -177.9
H1C N1 C2 C3 -179.8
O1 C1 C2 N1 -13.0(2)
O2 C1 C2 N1 168.30(14)
O32 C33 C34 C35 -177.13(19)
O37 C35 C34 C33 173.65(17)
N1 C2 C3 C4 -169.85(12)
C2 C3 C4 N5 -111.96(18)
O31 C33 C34 C35 4.0(3)
O36 C35 C34 C33 -6.0(3)
